data_2224503
loop_
_publ_author_name
'Kang, Wei'
'Huo, Li-Hua'
'Gao, Shan'
'Ng, Seik Weng'

_publ_section_title
;
 Hexaaquacobalt(II)
 tetraaquabis(2-aminopyrazine-\k<i>N</i>^4^)cobalt(II) disulfate
 dihydrate
;
_journal_coeditor_code XU2657
_journal_issue 12
_journal_name_full 'Acta Crystallographica Section E'
_journal_page_first m1503
_journal_paper_doi 10.1107/S1600536809045310
_journal_volume 65
_journal_year 2009
_chemical_formula_iupac '[Co (H2 O)6] [Co (C4 H5 N3)2 (H2 O)4] (S O4)2, 2H2 O'
_chemical_formula_moiety 'H12 Co O6 2+, C8 H18 Co N6 O4 2+, 2(O4 S) 2-, 2(H2 O)'
_chemical_formula_sum 'C8 H34 Co2 N6 O20 S2'
_chemical_formula_weight 716.40
_chemical_name_systematic
;
Hexaaquacobalt(II) tetraaquabis(2-aminopyrazine-\k<i>N</i>^4^)cobalt(II)
disulfate dihydrate
;
_space_group_IT_number 2
_symmetry_cell_setting triclinic
_symmetry_space_group_name_Hall '-P 1'
_symmetry_space_group_name_H-M 'P -1'
_atom_sites_solution_hydrogens geom
_atom_sites_solution_primary direct
_atom_sites_solution_secondary difmap
_audit_creation_method SHELXL-97
_cell_angle_alpha 75.732(2)
_cell_angle_beta 78.5710(10)
_cell_angle_gamma 78.7950(10)
_cell_formula_units_Z 1
_cell_length_a 6.5722(3)
_cell_length_b 8.3264(4)
_cell_length_c 13.2337(7)
_cell_measurement_reflns_used 6326
_cell_measurement_temperature 293(2)
_cell_measurement_theta_max 27.5
_cell_measurement_theta_min 3.2
_cell_volume 679.81(6)
_computing_cell_refinement 'RAPID-AUTO (Rigaku, 1998)'
_computing_data_collection 'RAPID-AUTO (Rigaku, 1998)'
_computing_data_reduction 'CrystalClear (Rigaku/MSC, 2002)'
_computing_molecular_graphics 'X-SEED (Barbour, 2001)'
_computing_publication_material 'publCIF (Westrip, 2009)'
_computing_structure_refinement 'SHELXL97 (Sheldrick, 2008)'
_computing_structure_solution 'SHELXS97 (Sheldrick, 2008)'
_diffrn_ambient_temperature 293(2)
_diffrn_measured_fraction_theta_full 0.987
_diffrn_measured_fraction_theta_max 0.987
_diffrn_measurement_device_type 'Rigaku RAXIS-RAPID IP'
_diffrn_measurement_method \w
_diffrn_radiation_monochromator graphite
_diffrn_radiation_source 'fine-focus sealed tube'
_diffrn_radiation_type MoK\a
_diffrn_radiation_wavelength 0.71073
_diffrn_reflns_av_R_equivalents 0.0266
_diffrn_reflns_av_sigmaI/netI 0.0338
_diffrn_reflns_limit_h_max 8
_diffrn_reflns_limit_h_min -7
_diffrn_reflns_limit_k_max 10
_diffrn_reflns_limit_k_min -10
_diffrn_reflns_limit_l_max 17
_diffrn_reflns_limit_l_min -17
_diffrn_reflns_number 6692
_diffrn_reflns_theta_full 27.43
_diffrn_reflns_theta_max 27.43
_diffrn_reflns_theta_min 3.20
_diffrn_standards_decay_% 0
_diffrn_standards_interval_count 0
_diffrn_standards_interval_time 0
_diffrn_standards_number 0
_exptl_absorpt_coefficient_mu 1.466
_exptl_absorpt_correction_T_max 0.7581
_exptl_absorpt_correction_T_min 0.6675
_exptl_absorpt_correction_type multi-scan
_exptl_absorpt_process_details '(ABSCOR; Higashi, 1995)'
_exptl_crystal_colour Red
_exptl_crystal_density_diffrn 1.750
_exptl_crystal_density_method 'not measured'
_exptl_crystal_description Prism
_exptl_crystal_F_000 370
_exptl_crystal_size_max 0.30
_exptl_crystal_size_mid 0.20
_exptl_crystal_size_min 0.20
_refine_diff_density_max 0.470
_refine_diff_density_min -0.332
_refine_ls_extinction_method none
_refine_ls_goodness_of_fit_ref 1.047
_refine_ls_hydrogen_treatment mixed
_refine_ls_matrix_type full
_refine_ls_number_parameters 231
_refine_ls_number_reflns 3071
_refine_ls_number_restraints 14
_refine_ls_restrained_S_all 1.046
_refine_ls_R_factor_all 0.0340
_refine_ls_R_factor_gt 0.0307
_refine_ls_shift/su_max 0.001
_refine_ls_shift/su_mean 0.001
_refine_ls_structure_factor_coef Fsqd
_refine_ls_weighting_details 'calc w=1/[\s^2^(Fo^2^)+(0.0511P)^2^+0.1887P] where P=(Fo^2^+2Fc^2^)/3'
_refine_ls_weighting_scheme calc
_refine_ls_wR_factor_gt 0.0833
_refine_ls_wR_factor_ref 0.0849
_reflns_number_gt 2762
_reflns_number_total 3071
_reflns_threshold_expression I>2\s(I)
_cod_data_source_file xu2657.cif
_cod_data_source_block I
_cod_depositor_comments
;
The following automatic conversions were performed:
'_symmetry_cell_setting' value 'Triclinic' changed to 'triclinic'
according to '/home/saulius/struct/CIF-dictionaries/cif_core.dic'
dictionary named 'cif_core.dic' version 2.4.1 from
2010-06-29.

'_exptl_absorpt_correction_type' value 'Multi-scan' changed
to 'multi-scan' according to
'/home/saulius/struct/CIF-dictionaries/cif_core.dic' dictionary named
'cif_core.dic' version 2.4.1 from 2010-06-29.

Automatic conversion script
Id: cif_fix_enum 1527 2010-12-29 10:47:43Z saulius 

The following automatic conversions were performed:

'_symmetry_cell_setting' value 'Triclinic' changed to 'triclinic'
according to /home/saulius/struct/CIF-dictionaries/cif_core.dic
dictionary named 'cif_core.dic' version 2.4.1 from
2010-06-29.

'_exptl_absorpt_correction_type' value 'Multi-scan'
changed to 'multi-scan' according to
/home/saulius/struct/CIF-dictionaries/cif_core.dic dictionary named
'cif_core.dic' version 2.4.1 from 2010-06-29.

Automatic conversion script
Id: cif_fix_values 1715 2011-07-08 13:25:40Z adriana 
;
_cod_database_code 2224503
_cod_database_fobs_code 2224503

loop_
_symmetry_equiv_pos_as_xyz
'x, y, z'
'-x, -y, -z'

loop_
_atom_site_type_symbol
_atom_site_label
_atom_site_fract_x
_atom_site_fract_y
_atom_site_fract_z
_atom_site_U_iso_or_equiv
_atom_site_adp_type
_atom_site_calc_flag
_atom_site_refinement_flags
_atom_site_occupancy
_atom_site_disorder_assembly
_atom_site_disorder_group
Co Co1 1.0000 1.0000 0.5000 0.02058(10) Uani d S 1 . .
Co Co2 0.0000 0.5000 1.0000 0.02713(11) Uani d S 1 . .
S S1 0.48109(7) 0.88842(5) 0.80066(3) 0.02386(12) Uani d . 1 . .
O O1 0.4133(2) 0.98162(18) 0.70001(10) 0.0309(3) Uani d . 1 . .
O O2 0.5369(3) 0.70948(18) 0.79992(14) 0.0439(4) Uani d . 1 . .
O O3 0.6685(2) 0.95119(18) 0.81446(11) 0.0317(3) Uani d . 1 . .
O O4 0.3094(2) 0.9161(2) 0.88747(12) 0.0410(4) Uani d . 1 . .
O O1W 0.7178(2) 0.91396(17) 0.53377(11) 0.0295(3) Uani d D 1 . .
O O2W 1.0213(2) 0.96509(18) 0.66021(11) 0.0305(3) Uani d D 1 . .
O O3W 0.2836(2) 0.4730(2) 0.90039(14) 0.0435(4) Uani d D 1 . .
O O4W -0.1433(3) 0.4747(2) 0.87641(13) 0.0399(4) Uani d D 1 . .
O O5W 0.0399(2) 0.23895(19) 1.05544(14) 0.0421(4) Uani d D 1 . .
O O6W 0.6169(3) 0.2195(2) 0.91230(13) 0.0397(3) Uani d D 1 . .
N N1 0.8413(2) 1.25974(19) 0.49825(13) 0.0257(3) Uani d . 1 . .
N N2 0.7121(3) 1.6016(2) 0.49242(14) 0.0302(3) Uani d . 1 . .
N N3 0.7876(3) 1.6554(2) 0.30956(16) 0.0423(4) Uani d D 1 . .
C C1 0.8491(3) 1.3722(2) 0.40789(15) 0.0289(4) Uani d . 1 . .
H H1 0.9012 1.3361 0.3452 0.035 Uiso calc R 1 . .
C C2 0.7812(3) 1.5450(2) 0.40335(16) 0.0283(4) Uani d . 1 . .
C C3 0.7021(3) 1.4852(3) 0.58309(16) 0.0317(4) Uani d . 1 . .
H H3 0.6516 1.5207 0.6461 0.038 Uiso calc R 1 . .
C C4 0.7624(3) 1.3170(2) 0.58746(15) 0.0306(4) Uani d . 1 . .
H H4 0.7489 1.2415 0.6523 0.037 Uiso calc R 1 . .
H H1W1 0.615(3) 0.941(3) 0.5778(16) 0.039(7) Uiso d D 1 . .
H H1W2 0.708(4) 0.822(2) 0.521(2) 0.043(7) Uiso d D 1 . .
H H2W1 0.924(3) 0.961(3) 0.7118(14) 0.038(7) Uiso d D 1 . .
H H2W2 1.136(3) 0.983(4) 0.671(2) 0.058(9) Uiso d D 1 . .
H H3W1 0.348(5) 0.556(3) 0.872(3) 0.072(10) Uiso d D 1 . .
H H3W2 0.376(3) 0.387(2) 0.906(2) 0.050(8) Uiso d D 1 . .
H H4W1 -0.199(5) 0.387(3) 0.886(3) 0.068(10) Uiso d D 1 . .
H H4W2 -0.234(3) 0.558(2) 0.856(2) 0.043(7) Uiso d D 1 . .
H H5W1 0.135(3) 0.176(3) 1.0881(19) 0.046(8) Uiso d D 1 . .
H H5W2 -0.062(4) 0.185(4) 1.076(2) 0.066(9) Uiso d D 1 . .
H H6W1 0.637(6) 0.145(4) 0.876(3) 0.094(13) Uiso d D 1 . .
H H6W2 0.625(5) 0.164(4) 0.9747(12) 0.065(10) Uiso d D 1 . .
H H3N1 0.830(5) 1.618(4) 0.2538(15) 0.062(9) Uiso d D 1 . .
H H3N2 0.751(5) 1.7602(15) 0.307(3) 0.064(9) Uiso d D 1 . .

loop_
_atom_site_aniso_label
_atom_site_aniso_U_11
_atom_site_aniso_U_22
_atom_site_aniso_U_33
_atom_site_aniso_U_12
_atom_site_aniso_U_13
_atom_site_aniso_U_23
Co1 0.02009(17) 0.01865(17) 0.02239(18) -0.00235(12) -0.00307(13) -0.00400(12)
Co2 0.02194(19) 0.02479(19) 0.0323(2) -0.00440(14) -0.00566(14) 0.00002(14)
S1 0.0220(2) 0.0245(2) 0.0240(2) -0.00519(17) -0.00492(16) -0.00072(16)
O1 0.0285(7) 0.0353(7) 0.0270(7) -0.0006(6) -0.0095(5) -0.0022(5)
O2 0.0429(9) 0.0237(7) 0.0623(10) -0.0039(6) -0.0138(8) -0.0005(7)
O3 0.0241(6) 0.0394(8) 0.0336(7) -0.0094(6) -0.0057(5) -0.0074(6)
O4 0.0292(7) 0.0610(10) 0.0311(7) -0.0127(7) 0.0028(6) -0.0080(7)
O1W 0.0249(7) 0.0264(7) 0.0383(8) -0.0067(5) 0.0030(6) -0.0134(6)
O2W 0.0266(7) 0.0413(8) 0.0242(7) -0.0062(6) -0.0044(5) -0.0069(6)
O3W 0.0280(8) 0.0322(8) 0.0594(10) -0.0041(6) 0.0049(7) 0.0007(7)
O4W 0.0383(8) 0.0344(8) 0.0493(9) -0.0060(7) -0.0199(7) -0.0029(7)
O5W 0.0314(8) 0.0290(8) 0.0618(10) -0.0075(6) -0.0170(7) 0.0077(7)
O6W 0.0501(9) 0.0321(8) 0.0387(9) -0.0050(7) -0.0107(7) -0.0089(7)
N1 0.0231(7) 0.0206(7) 0.0326(8) -0.0019(6) -0.0050(6) -0.0053(6)
N2 0.0271(8) 0.0234(8) 0.0425(9) -0.0026(6) -0.0079(7) -0.0104(7)
N3 0.0564(12) 0.0247(9) 0.0399(11) 0.0015(8) -0.0053(9) -0.0040(8)
C1 0.0305(9) 0.0241(9) 0.0318(10) -0.0029(7) -0.0039(8) -0.0072(7)
C2 0.0244(9) 0.0224(9) 0.0378(10) -0.0034(7) -0.0059(7) -0.0052(7)
C3 0.0290(9) 0.0318(10) 0.0361(10) 0.0005(8) -0.0061(8) -0.0138(8)
C4 0.0305(10) 0.0296(10) 0.0294(9) -0.0018(8) -0.0040(8) -0.0052(7)

loop_
_atom_type_symbol
_atom_type_description
_atom_type_scat_dispersion_real
_atom_type_scat_dispersion_imag
_atom_type_scat_source
C C 0.0033 0.0016 'International Tables Vol C Tables 4.2.6.8 and 6.1.1.4'
H H 0.0000 0.0000 'International Tables Vol C Tables 4.2.6.8 and 6.1.1.4'
N N 0.0061 0.0033 'International Tables Vol C Tables 4.2.6.8 and 6.1.1.4'
O O 0.0106 0.0060 'International Tables Vol C Tables 4.2.6.8 and 6.1.1.4'
S S 0.1246 0.1234 'International Tables Vol C Tables 4.2.6.8 and 6.1.1.4'
Co Co 0.3494 0.9721 'International Tables Vol C Tables 4.2.6.8 and 6.1.1.4'

loop_
_geom_angle_atom_site_label_1
_geom_angle_atom_site_label_2
_geom_angle_atom_site_label_3
_geom_angle_site_symmetry_1
_geom_angle_site_symmetry_3
_geom_angle
_geom_angle_publ_flag
O1W Co1 O1W . 2_776 180.0 ?
O1W Co1 O2W . 2_776 87.43(6) ?
O1W Co1 O2W 2_776 2_776 92.57(6) ?
O1W Co1 O2W . . 92.57(6) ?
O1W Co1 O2W 2_776 . 87.43(6) ?
O2W Co1 O2W 2_776 . 180.0000(10) ?
O1W Co1 N1 . 2_776 88.71(6) ?
O1W Co1 N1 2_776 2_776 91.29(6) ?
O2W Co1 N1 2_776 2_776 90.16(6) ?
O2W Co1 N1 . 2_776 89.84(6) ?
O1W Co1 N1 . . 91.29(6) ?
O1W Co1 N1 2_776 . 88.71(6) ?
O2W Co1 N1 2_776 . 89.84(6) ?
O2W Co1 N1 . . 90.16(6) ?
N1 Co1 N1 2_776 . 180.0000(10) ?
O3W Co2 O3W . 2_567 180.0 ?
O3W Co2 O5W . . 88.95(7) ?
O3W Co2 O5W 2_567 . 91.05(7) ?
O3W Co2 O5W . 2_567 91.05(7) ?
O3W Co2 O5W 2_567 2_567 88.95(7) ?
O5W Co2 O5W . 2_567 180.0 ?
O3W Co2 O4W . . 87.20(7) ?
O3W Co2 O4W 2_567 . 92.80(7) ?
O5W Co2 O4W . . 89.82(7) ?
O5W Co2 O4W 2_567 . 90.18(7) ?
O3W Co2 O4W . 2_567 92.80(7) ?
O3W Co2 O4W 2_567 2_567 87.20(7) ?
O5W Co2 O4W . 2_567 90.18(7) ?
O5W Co2 O4W 2_567 2_567 89.82(7) ?
O4W Co2 O4W . 2_567 180.0 ?
O2 S1 O4 . . 110.72(10) ?
O2 S1 O1 . . 109.81(9) ?
O4 S1 O1 . . 108.83(9) ?
O2 S1 O3 . . 108.89(9) ?
O4 S1 O3 . . 109.26(9) ?
O1 S1 O3 . . 109.31(8) ?
Co1 O1W H1W1 . . 126.4(17) ?
Co1 O1W H1W2 . . 120.7(18) ?
H1W1 O1W H1W2 . . 110(2) ?
Co1 O2W H2W1 . . 128.2(18) ?
Co1 O2W H2W2 . . 114(2) ?
H2W1 O2W H2W2 . . 116(3) ?
Co2 O3W H3W1 . . 121(2) ?
Co2 O3W H3W2 . . 125.2(19) ?
H3W1 O3W H3W2 . . 107(3) ?
Co2 O4W H4W1 . . 117(2) ?
Co2 O4W H4W2 . . 114.2(18) ?
H4W1 O4W H4W2 . . 107(3) ?
Co2 O5W H5W1 . . 128.5(19) ?
Co2 O5W H5W2 . . 122(2) ?
H5W1 O5W H5W2 . . 103(3) ?
H6W1 O6W H6W2 . . 104(3) ?
C1 N1 C4 . . 117.08(16) ?
C1 N1 Co1 . . 119.42(13) ?
C4 N1 Co1 . . 122.75(13) ?
C2 N2 C3 . . 116.49(17) ?
C2 N3 H3N1 . . 118(2) ?
C2 N3 H3N2 . . 121(2) ?
H3N1 N3 H3N2 . . 121(3) ?
N1 C1 C2 . . 122.25(18) ?
N1 C1 H1 . . 118.9 ?
C2 C1 H1 . . 118.9 ?
N2 C2 N3 . . 119.21(18) ?
N2 C2 C1 . . 120.28(18) ?
N3 C2 C1 . . 120.50(19) ?
N2 C3 C4 . . 123.26(19) ?
N2 C3 H3 . . 118.4 ?
C4 C3 H3 . . 118.4 ?
N1 C4 C3 . . 120.53(18) ?
N1 C4 H4 . . 119.7 ?
C3 C4 H4 . . 119.7 ?

loop_
_geom_bond_atom_site_label_1
_geom_bond_atom_site_label_2
_geom_bond_site_symmetry_2
_geom_bond_distance
_geom_bond_publ_flag
Co1 O1W . 2.0451(13) ?
Co1 O1W 2_776 2.0451(13) ?
Co1 O2W 2_776 2.0970(13) ?
Co1 O2W . 2.0970(13) ?
Co1 N1 2_776 2.2076(15) ?
Co1 N1 . 2.2076(15) ?
Co2 O3W . 2.0670(16) ?
Co2 O3W 2_567 2.0670(16) ?
Co2 O5W . 2.0977(15) ?
Co2 O5W 2_567 2.0977(15) ?
Co2 O4W . 2.1128(16) ?
Co2 O4W 2_567 2.1128(16) ?
S1 O2 . 1.4656(16) ?
S1 O4 . 1.4703(15) ?
S1 O1 . 1.4717(13) ?
S1 O3 . 1.4866(14) ?
O1W H1W1 . 0.836(10) ?
O1W H1W2 . 0.846(10) ?
O2W H2W1 . 0.838(10) ?
O2W H2W2 . 0.843(10) ?
O3W H3W1 . 0.846(10) ?
O3W H3W2 . 0.846(10) ?
O4W H4W1 . 0.847(10) ?
O4W H4W2 . 0.850(10) ?
O5W H5W1 . 0.849(10) ?
O5W H5W2 . 0.840(10) ?
O6W H6W1 . 0.849(10) ?
O6W H6W2 . 0.847(10) ?
N1 C1 . 1.324(2) ?
N1 C4 . 1.352(3) ?
N2 C2 . 1.340(3) ?
N2 C3 . 1.343(3) ?
N3 C2 . 1.349(3) ?
N3 H3N1 . 0.849(10) ?
N3 H3N2 . 0.852(10) ?
C1 C2 . 1.411(3) ?
C1 H1 . 0.9300 ?
C3 C4 . 1.370(3) ?
C3 H3 . 0.9300 ?
C4 H4 . 0.9300 ?

loop_
_geom_hbond_atom_site_label_D
_geom_hbond_atom_site_label_H
_geom_hbond_atom_site_label_A
_geom_hbond_site_symmetry_A
_geom_hbond_distance_DH
_geom_hbond_distance_HA
_geom_hbond_distance_DA
_geom_hbond_angle_DHA
_geom_hbond_publ_flag
O1w H1w1 O1 . 0.840(10) 1.930(10) 2.755(2) 168(3) yes
O1w H1w2 N2 1_545 0.850(10) 1.950(10) 2.795(2) 175(3) yes
O2w H2w1 O3 . 0.840(10) 1.940(10) 2.769(2) 170(2) yes
O2w H2w2 O1 1_655 0.840(10) 1.930(10) 2.765(2) 170(3) yes
O3w H3w1 O2 . 0.850(10) 1.910(10) 2.743(2) 169(3) yes
O3w H3w2 O6w . 0.850(10) 1.890(10) 2.730(2) 170(3) yes
O4w H4w1 O6w 1_455 0.850(10) 1.950(10) 2.781(2) 168(3) yes
O4w H4w2 O2 1_455 0.850(10) 1.910(10) 2.745(2) 167(2) yes
O5w H5w1 O3 2_667 0.850(10) 1.980(10) 2.816(2) 170(3) yes
O5w H5w2 O4 2_567 0.840(10) 1.900(10) 2.737(2) 174(3) yes
O6w H6w1 O3 1_545 0.850(10) 1.940(10) 2.782(2) 171(4) yes
O6w H6w2 O4 2_667 0.850(10) 1.890(10) 2.711(2) 164(3) yes
N3 H3n2 O1 2_686 0.850(10) 2.200(10) 3.036(2) 168(3) yes
